data_7007937
loop_
_publ_author_name
'Ouellette, Wayne'
'Golub, Vladimir'
'O'Connor, Charles J'
'Zubieta, Jon'

_publ_section_title
;
 Solid state coordination chemistry of metal oxides: structural
 consequences of fluoride incorporation into the
 oxovanadium-copper-bisterpy-{O3P(CH2)nPO3}4- system, n= 1-5 (bisterpy
 = 2,2':4',4":2",2"'-quaterpyridyl-6', 6"-di-2-pyridine).
;
_journal_issue 2
_journal_name_full 'Dalton transactions (Cambridge, England : 2003)'
_journal_page_first 291
_journal_page_last 309
_journal_paper_doi 10.1039/b412808g
_journal_year 2005
_chemical_formula_moiety
;
[{Cu4(bisterpy)2(H2O)2}V8F4O12{O3P(CH2)5PO3}5]*4.8H2O
;
_chemical_formula_sum 'C42.5 H55.8 Cu2 F2 N6 O24.4 P5 V4'
_chemical_formula_weight 1564.82
_chemical_name_systematic
;
?
;
_space_group_IT_number 2
_symmetry_cell_setting triclinic
_symmetry_space_group_name_Hall '-P 1'
_symmetry_space_group_name_H-M 'P -1'
_atom_sites_solution_hydrogens geom
_atom_sites_solution_primary direct
_atom_sites_solution_secondary difmap
_audit_creation_method SHELXL-97
_cell_angle_alpha 73.173(2)
_cell_angle_beta 88.644(2)
_cell_angle_gamma 73.019(2)
_cell_formula_units_Z 2
_cell_length_a 10.7766(9)
_cell_length_b 14.1439(11)
_cell_length_c 20.1563(16)
_cell_measurement_reflns_used 18310
_cell_measurement_temperature 90(2)
_cell_measurement_theta_max 31.51
_cell_measurement_theta_min 1.98
_cell_volume 2806.3(4)
_computing_cell_refinement 'Bruker SMART'
_computing_data_collection 'Bruker SMART'
_computing_data_reduction 'Bruker SAINT'
_computing_molecular_graphics 'Bruker SHELXTL'
_computing_publication_material 'Bruker SHELXTL'
_computing_structure_refinement 'SHELXL-97 (Sheldrick, 1997)'
_computing_structure_solution 'SHELXS-97 (Sheldrick, 1990)'
_diffrn_ambient_temperature 90(2)
_diffrn_detector_area_resol_mean 512
_diffrn_measured_fraction_theta_full 0.980
_diffrn_measured_fraction_theta_max 0.980
_diffrn_measurement_device_type 'APEX CCD area detector'
_diffrn_measurement_method 'Phi and omega scans'
_diffrn_radiation_monochromator graphite
_diffrn_radiation_probe x-ray
_diffrn_radiation_type MoK\a
_diffrn_radiation_wavelength 0.71073
_diffrn_reflns_av_R_equivalents 0.0389
_diffrn_reflns_av_sigmaI/netI 0.0677
_diffrn_reflns_limit_h_max 15
_diffrn_reflns_limit_h_min -15
_diffrn_reflns_limit_k_max 20
_diffrn_reflns_limit_k_min -20
_diffrn_reflns_limit_l_max 29
_diffrn_reflns_limit_l_min -29
_diffrn_reflns_number 36815
_diffrn_reflns_theta_full 31.51
_diffrn_reflns_theta_max 31.51
_diffrn_reflns_theta_min 1.98
_diffrn_source 'fine-focus sealed tube'
_diffrn_standards_decay_% 0.001
_exptl_absorpt_coefficient_mu 1.621
_exptl_absorpt_correction_T_max 0.8547
_exptl_absorpt_correction_T_min 0.7590
_exptl_absorpt_correction_type multi-scan
_exptl_absorpt_process_details 'SADABS SHELXL-97 (SHELDRICK, 1997)'
_exptl_crystal_colour blue
_exptl_crystal_density_diffrn 1.852
_exptl_crystal_density_meas 0
_exptl_crystal_density_method 'not measured'
_exptl_crystal_description block
_exptl_crystal_F_000 1582
_exptl_crystal_size_max 0.18
_exptl_crystal_size_mid 0.18
_exptl_crystal_size_min 0.10
_refine_diff_density_max 1.900
_refine_diff_density_min -0.703
_refine_diff_density_rms 0.137
_refine_ls_extinction_method none
_refine_ls_goodness_of_fit_ref 1.010
_refine_ls_hydrogen_treatment mixed
_refine_ls_matrix_type full
_refine_ls_number_parameters 839
_refine_ls_number_reflns 18310
_refine_ls_number_restraints 0
_refine_ls_restrained_S_all 1.010
_refine_ls_R_factor_all 0.0816
_refine_ls_R_factor_gt 0.0549
_refine_ls_shift/su_max 0.001
_refine_ls_shift/su_mean 0.000
_refine_ls_structure_factor_coef Fsqd
_refine_ls_weighting_details 'calc w=1/[\s^2^(Fo^2^)+(0.0654P)^2^+3.2366P] where P=(Fo^2^+2Fc^2^)/3'
_refine_ls_weighting_scheme calc
_refine_ls_wR_factor_gt 0.1275
_refine_ls_wR_factor_ref 0.1411
_reflns_number_gt 13325
_reflns_number_total 18310
_reflns_threshold_expression >2sigma(I)
_cod_data_source_file b412808g.txt
_cod_data_source_block publication_text_compound_10
_cod_depositor_comments
;
The following automatic conversions were performed:
'_symmetry_cell_setting' value 'Triclinic' changed to 'triclinic'
according to '/home/saulius/struct/CIF-dictionaries/cif_core.dic'
dictionary named 'cif_core.dic' version 2.4.1 from 2010-06-29.

Automatic conversion script
Id: cif_fix_enum 1527 2010-12-29 10:47:43Z saulius 
;
_cod_original_sg_symbol_H-M P-1
_cod_original_formula_sum 'C42.50 H55.80 Cu2 F2 N6 O24.40 P5 V4'
_cod_database_code 7007937

loop_
_symmetry_equiv_pos_as_xyz
'x, y, z'
'-x, -y, -z'

loop_
_atom_site_label
_atom_site_type_symbol
_atom_site_fract_x
_atom_site_fract_y
_atom_site_fract_z
_atom_site_U_iso_or_equiv
_atom_site_adp_type
_atom_site_occupancy
_atom_site_symmetry_multiplicity
_atom_site_calc_flag
_atom_site_refinement_flags
_atom_site_disorder_assembly
_atom_site_disorder_group
Cu1 Cu 0.56142(4) 0.39395(3) 0.076785(19) 0.01492(8) Uani 1 1 d . . .
Cu2 Cu 0.42960(3) 0.12262(3) 0.426909(19) 0.01145(8) Uani 1 1 d . . .
V1 V 0.62783(5) 0.16445(4) 0.21177(3) 0.01230(10) Uani 1 1 d . . .
V3 V 1.11612(5) 0.76444(4) 0.30569(3) 0.01768(11) Uani 1 1 d . . .
V4 V 0.86357(5) 0.77271(4) 0.18864(3) 0.01528(11) Uani 1 1 d . . .
V2A V 0.4299(2) 0.06336(15) 0.11086(12) 0.0154(4) Uani 0.486(5) 1 d P . 1
P5A P 0.7032(4) 0.9166(4) 0.0394(3) 0.0247(8) Uani 0.486(5) 1 d P . 1
O6A O 0.3327(5) 0.0131(4) 0.1575(3) 0.0260(13) Uani 0.486(5) 1 d P . 1
O20A O 0.5618(5) -0.0604(4) 0.1007(2) 0.0207(12) Uani 0.486(5) 1 d P . 1
C41A C 0.8323(8) 0.9412(9) -0.0096(5) 0.035(2) Uani 0.486(5) 1 d P . 1
H41A H 0.8732 0.8816 -0.0255 0.042 Uiso 0.486(5) 1 calc PR . 1
H41B H 0.7968 0.9994 -0.0504 0.042 Uiso 0.486(5) 1 calc PR . 1
C42A C 0.9356(12) 0.9641(10) 0.0259(6) 0.056(3) Uani 0.486(5) 1 d P . 1
H42A H 0.9621 0.9107 0.0701 0.067 Uiso 0.486(5) 1 calc PR . 1
H42B H 0.8967 1.0291 0.0361 0.067 Uiso 0.486(5) 1 calc PR . 1
V2B V 0.4658(2) 0.07369(13) 0.09575(10) 0.0121(3) Uani 0.514(5) 1 d P . 2
P5B P 0.6711(4) 0.9123(3) 0.0523(2) 0.0189(6) Uani 0.514(5) 1 d P . 2
O6B O 0.4006(5) -0.0129(4) 0.1364(3) 0.0224(11) Uani 0.514(5) 1 d P . 2
O20B O 0.6294(4) 0.0110(4) 0.0601(2) 0.0201(11) Uani 0.514(5) 1 d P . 2
C41B C 0.7280(9) 1.0218(6) 0.0191(4) 0.038(2) Uani 0.514(5) 1 d P . 2
H41C H 0.6580 1.0776 -0.0100 0.045 Uiso 0.514(5) 1 calc PR . 2
H41D H 0.7475 1.0439 0.0579 0.045 Uiso 0.514(5) 1 calc PR . 2
C42B C 0.8440(8) 1.0065(7) -0.0216(4) 0.0317(18) Uani 0.514(5) 1 d P . 2
H42C H 0.8735 0.9358 -0.0238 0.038 Uiso 0.514(5) 1 calc PR . 2
H42D H 0.8237 1.0528 -0.0686 0.038 Uiso 0.514(5) 1 calc PR . 2
P1 P 0.35390(7) 0.28905(6) 0.13805(4) 0.01163(14) Uani 1 1 d . . .
P2 P 0.68791(7) 0.17149(6) 0.37042(4) 0.01264(14) Uani 1 1 d . . .
P3 P 1.18492(8) 0.51867(6) 0.32435(4) 0.01600(16) Uani 1 1 d . . .
P4 P 0.89144(7) 0.96921(6) 0.23292(4) 0.01192(14) Uani 1 1 d . . .
F1 F 1.12870(19) 0.76585(15) 0.39910(10) 0.0219(4) Uani 1 1 d . . .
F2 F 0.96009(18) 0.65278(15) 0.16204(10) 0.0193(4) Uani 1 1 d . . .
O1 O 0.3907(2) 0.38311(17) 0.09320(11) 0.0154(4) Uani 1 1 d . . .
O2 O 0.6862(2) 0.24013(18) 0.15307(12) 0.0212(5) Uani 1 1 d . . .
O3 O 0.4428(2) 0.23772(17) 0.20588(11) 0.0132(4) Uani 1 1 d . . .
O4 O 0.5812(2) 0.07168(19) 0.16918(12) 0.0225(5) Uani 1 1 d . . .
O5 O 0.3584(2) 0.21223(17) 0.09806(11) 0.0152(4) Uani 1 1 d . . .
O7 O 0.6259(2) 0.20572(17) 0.29743(11) 0.0144(4) Uani 1 1 d . . .
O8 O 0.6022(2) 0.13565(18) 0.42677(11) 0.0163(4) Uani 1 1 d . . .
O9 O 0.8180(2) 0.08115(18) 0.37491(12) 0.0183(5) Uani 1 1 d . . .
O10 O 1.3065(2) 0.43393(17) 0.35328(12) 0.0180(4) Uani 1 1 d . . .
O11 O 1.1746(2) 0.53836(17) 0.24290(12) 0.0175(4) Uani 1 1 d . . .
O12 O 1.1843(3) 0.61762(19) 0.34201(14) 0.0297(6) Uani 1 1 d . . .
O13 O 1.2326(3) 0.8019(2) 0.26720(15) 0.0359(7) Uani 1 1 d . . .
O14 O 0.9748(2) 0.89249(17) 0.29705(11) 0.0164(4) Uani 1 1 d . . .
O15 O 1.0337(3) 0.75071(19) 0.23082(15) 0.0321(7) Uani 1 1 d . . .
O16 O 0.7771(3) 0.7298(2) 0.24664(16) 0.0399(8) Uani 1 1 d . . .
O17 O 0.8338(2) 0.91865(17) 0.18881(11) 0.0154(4) Uani 1 1 d . . .
O18 O 0.7804(2) 1.04500(16) 0.25847(11) 0.0144(4) Uani 1 1 d . . .
O19 O 0.7735(3) 0.8217(2) 0.09860(15) 0.0340(7) Uani 1 1 d . . .
O21 O 0.6202(3) 0.8840(2) -0.00549(14) 0.0339(7) Uani 1 1 d . . .
O90 O 0.3445(2) 0.24890(17) 0.33464(11) 0.0147(4) Uani 1 1 d . . .
O91 O 0.3574(3) 0.6367(2) 0.47078(14) 0.0275(6) Uani 1 1 d . . .
O92 O 0.8595(8) 0.7053(6) 0.0035(4) 0.043(2) Uani 0.40 1 d P . .
O93 O 0.4994(2) 0.49464(19) 0.40792(13) 0.0228(5) Uani 1 1 d . . .
N1 N 0.5729(3) 0.4707(2) 0.14587(14) 0.0213(6) Uani 1 1 d . . .
N2 N 0.7172(3) 0.4317(2) 0.04952(14) 0.0212(6) Uani 1 1 d . . .
N3 N 0.5999(3) 0.3395(2) -0.00696(14) 0.0180(5) Uani 1 1 d . . .
N4 N 0.4623(2) 0.0019(2) 0.38674(14) 0.0147(5) Uani 1 1 d . . .
N5 N 0.2715(2) 0.08419(19) 0.44939(13) 0.0122(5) Uani 1 1 d . . .
N6 N 0.3517(2) 0.2115(2) 0.48991(13) 0.0143(5) Uani 1 1 d . . .
C1 C 0.4916(3) 0.4863(3) 0.19540(17) 0.0239(7) Uani 1 1 d . . .
H1 H 0.4191 0.4626 0.1988 0.029 Uiso 1 1 calc R . .
C2 C 0.5117(4) 0.5368(4) 0.24188(19) 0.0329(9) Uani 1 1 d . . .
H2 H 0.4535 0.5470 0.2758 0.039 Uiso 1 1 calc R . .
C3 C 0.6198(5) 0.5717(4) 0.2369(2) 0.0420(12) Uani 1 1 d . . .
H3 H 0.6354 0.6055 0.2677 0.050 Uiso 1 1 calc R . .
C4 C 0.7049(4) 0.5558(4) 0.1856(2) 0.0410(12) Uani 1 1 d . . .
H4 H 0.7779 0.5790 0.1813 0.049 Uiso 1 1 calc R . .
C5 C 0.6792(4) 0.5051(4) 0.14130(18) 0.0302(9) Uani 1 1 d . . .
C6 C 0.7611(4) 0.4833(4) 0.08424(18) 0.0315(9) Uani 1 1 d . . .
C7 C 0.8734(4) 0.5116(5) 0.0657(2) 0.0467(14) Uani 1 1 d . . .
H7 H 0.9034 0.5486 0.0897 0.056 Uiso 1 1 calc R . .
C8 C 0.9406(4) 0.4838(4) 0.01067(18) 0.0369(11) Uani 1 1 d . . .
C9 C 0.8936(3) 0.4280(3) -0.02336(18) 0.0291(9) Uani 1 1 d . . .
H9 H 0.9375 0.4071 -0.0593 0.035 Uiso 1 1 calc R . .
C10 C 0.7798(3) 0.4038(3) -0.00306(17) 0.0224(7) Uani 1 1 d . . .
C11 C 0.7141(3) 0.3475(3) -0.03501(18) 0.0221(7) Uani 1 1 d . . .
C12 C 0.7605(4) 0.3070(3) -0.0881(2) 0.0329(9) Uani 1 1 d . . .
H12 H 0.8391 0.3126 -0.1063 0.039 Uiso 1 1 calc R . .
C13 C 0.6883(5) 0.2577(4) -0.1142(3) 0.0467(13) Uani 1 1 d . . .
H13 H 0.7178 0.2304 -0.1504 0.056 Uiso 1 1 calc R . .
C14 C 0.5730(5) 0.2492(4) -0.0863(2) 0.0454(13) Uani 1 1 d . . .
H14 H 0.5239 0.2159 -0.1032 0.054 Uiso 1 1 calc R . .
C15 C 0.5311(4) 0.2914(3) -0.0325(2) 0.0278(8) Uani 1 1 d . . .
H15 H 0.4529 0.2860 -0.0137 0.033 Uiso 1 1 calc R . .
C16 C 0.5659(3) -0.0361(2) 0.35344(17) 0.0182(6) Uani 1 1 d . . .
H16 H 0.6385 -0.0134 0.3542 0.022 Uiso 1 1 calc R . .
C17 C 0.5696(3) -0.1070(3) 0.31830(19) 0.0235(7) Uani 1 1 d . . .
H17 H 0.6424 -0.1308 0.2952 0.028 Uiso 1 1 calc R . .
C18 C 0.4628(4) -0.1420(3) 0.3180(2) 0.0304(9) Uani 1 1 d . . .
H18 H 0.4620 -0.1887 0.2939 0.036 Uiso 1 1 calc R . .
C19 C 0.3564(3) -0.1067(3) 0.35426(19) 0.0247(7) Uani 1 1 d . . .
H19 H 0.2848 -0.1312 0.3560 0.030 Uiso 1 1 calc R . .
C20 C 0.3592(3) -0.0345(2) 0.38756(16) 0.0157(6) Uani 1 1 d . . .
C21 C 0.2521(3) 0.0092(2) 0.42737(15) 0.0132(5) Uani 1 1 d . . .
C22 C 0.1434(3) -0.0242(2) 0.44492(16) 0.0142(5) Uani 1 1 d . . .
H22 H 0.1291 -0.0755 0.4286 0.017 Uiso 1 1 calc R . .
C23 C 0.0557(3) 0.0204(2) 0.48750(15) 0.0123(5) Uani 1 1 d . . .
C24 C 0.0767(3) 0.1014(2) 0.50779(15) 0.0137(5) Uani 1 1 d . . .
H24 H 0.0176 0.1349 0.5341 0.016 Uiso 1 1 calc R . .
C25 C 0.1872(3) 0.1308(2) 0.48805(15) 0.0120(5) Uani 1 1 d . . .
C26 C 0.2304(3) 0.2092(2) 0.50870(16) 0.0147(6) Uani 1 1 d . . .
C27 C 0.1578(3) 0.2738(3) 0.54451(18) 0.0209(7) Uani 1 1 d . . .
H27 H 0.0745 0.2720 0.5566 0.025 Uiso 1 1 calc R . .
C28 C 0.2125(4) 0.3417(3) 0.5621(2) 0.0285(8) Uani 1 1 d . . .
H28 H 0.1658 0.3856 0.5865 0.034 Uiso 1 1 calc R . .
C29 C 0.3354(4) 0.3442(3) 0.5435(2) 0.0254(7) Uani 1 1 d . . .
H29 H 0.3724 0.3895 0.5550 0.030 Uiso 1 1 calc R . .
C30 C 0.4031(3) 0.2773(3) 0.50703(16) 0.0176(6) Uani 1 1 d . . .
H30 H 0.4863 0.2784 0.4943 0.021 Uiso 1 1 calc R . .
C31 C 0.1926(3) 0.3332(2) 0.16386(16) 0.0146(6) Uani 1 1 d . . .
H31A H 0.1908 0.3825 0.1890 0.018 Uiso 1 1 calc R . .
H31B H 0.1346 0.3695 0.1224 0.018 Uiso 1 1 calc R . .
C32 C 0.1400(3) 0.2473(3) 0.20967(17) 0.0195(6) Uani 1 1 d . . .
H32A H 0.2093 0.1984 0.2431 0.023 Uiso 1 1 calc R . .
H32B H 0.0709 0.2782 0.2355 0.023 Uiso 1 1 calc R . .
C33 C 0.0883(4) 0.1885(3) 0.17064(19) 0.0256(8) Uani 1 1 d . . .
H33A H 0.1577 0.1548 0.1461 0.031 Uiso 1 1 calc R . .
H33B H 0.0201 0.2369 0.1364 0.031 Uiso 1 1 calc R . .
C34 C 0.0344(3) 0.1076(3) 0.21882(18) 0.0206(6) Uani 1 1 d . . .
H34A H -0.0362 0.1418 0.2425 0.025 Uiso 1 1 calc R . .
H34B H 0.1021 0.0606 0.2538 0.025 Uiso 1 1 calc R . .
C35 C 0.7368(3) 0.2713(3) 0.38869(16) 0.0168(6) Uani 1 1 d . . .
H35A H 0.6627 0.3331 0.3786 0.020 Uiso 1 1 calc R . .
H35B H 0.7610 0.2506 0.4380 0.020 Uiso 1 1 calc R . .
C36 C 0.8501(3) 0.2987(3) 0.34870(18) 0.0221(7) Uani 1 1 d . . .
H36A H 0.9235 0.2367 0.3565 0.027 Uiso 1 1 calc R . .
H36B H 0.8247 0.3245 0.2994 0.027 Uiso 1 1 calc R . .
C37 C 0.8906(4) 0.3792(3) 0.37069(19) 0.0252(7) Uani 1 1 d . . .
H37A H 0.9084 0.3554 0.4207 0.030 Uiso 1 1 calc R . .
H37B H 0.8187 0.4426 0.3596 0.030 Uiso 1 1 calc R . .
C38 C 1.0108(4) 0.4033(3) 0.3363(2) 0.0263(7) Uani 1 1 d . . .
H38A H 1.0850 0.3417 0.3506 0.032 Uiso 1 1 calc R . .
H38B H 0.9961 0.4220 0.2863 0.032 Uiso 1 1 calc R . .
C39 C 1.0409(3) 0.4903(3) 0.35534(19) 0.0238(7) Uani 1 1 d . . .
H39A H 1.0466 0.4734 0.4056 0.029 Uiso 1 1 calc R . .
H39B H 0.9683 0.5524 0.3379 0.029 Uiso 1 1 calc R . .
C40 C 0.9846(3) 1.0451(3) 0.18090(16) 0.0164(6) Uani 1 1 d . . .
H40A H 1.0583 0.9997 0.1658 0.020 Uiso 1 1 calc R . .
H40B H 0.9313 1.0924 0.1398 0.020 Uiso 1 1 calc R . .
C43 C 0.9425(10) 1.0282(9) 0.0123(5) 0.048(2) Uani 0.50 1 d P . .
H43A H 0.9417 1.0032 0.0624 0.057 Uiso 0.50 1 calc PR . 2
H43B H 0.9332 1.1017 -0.0015 0.057 Uiso 0.50 1 calc PR . 2

loop_
_atom_site_aniso_label
_atom_site_aniso_U_11
_atom_site_aniso_U_22
_atom_site_aniso_U_33
_atom_site_aniso_U_23
_atom_site_aniso_U_13
_atom_site_aniso_U_12
Cu1 0.00958(16) 0.02014(19) 0.01331(17) 0.00123(14) 0.00187(13) -0.00802(14)
Cu2 0.00988(16) 0.01241(17) 0.01315(17) -0.00325(13) 0.00370(12) -0.00571(13)
V1 0.0113(2) 0.0133(2) 0.0101(2) -0.00091(18) 0.00156(17) -0.00307(18)
V3 0.0161(3) 0.0158(3) 0.0198(3) -0.0070(2) -0.0010(2) -0.0007(2)
V4 0.0171(3) 0.0141(2) 0.0159(2) -0.00431(19) 0.00103(19) -0.00666(19)
V2A 0.0113(8) 0.0202(7) 0.0170(9) -0.0098(6) -0.0003(6) -0.0037(6)
P5A 0.0103(16) 0.0432(17) 0.0229(19) -0.0197(15) -0.0027(10) -0.0015(12)
O6A 0.017(3) 0.025(3) 0.037(3) -0.011(2) 0.006(2) -0.008(2)
O20A 0.017(2) 0.025(3) 0.021(2) -0.013(2) -0.0022(18) -0.0001(19)
C41A 0.021(4) 0.050(6) 0.030(4) -0.015(4) 0.000(3) -0.004(4)
C42A 0.081(9) 0.054(7) 0.044(6) -0.001(5) -0.013(5) -0.050(7)
V2B 0.0102(7) 0.0168(6) 0.0114(7) -0.0050(5) 0.0004(5) -0.0063(5)
P5B 0.0175(17) 0.0185(10) 0.0191(16) -0.0073(10) -0.0072(11) -0.0005(12)
O6B 0.024(3) 0.022(2) 0.027(3) -0.008(2) 0.002(2) -0.014(2)
O20B 0.020(2) 0.025(2) 0.017(2) -0.0092(19) -0.0009(17) -0.0062(19)
C41B 0.048(5) 0.030(4) 0.026(4) -0.002(3) 0.014(4) -0.005(4)
C42B 0.028(4) 0.034(4) 0.020(4) -0.004(3) 0.002(3) 0.007(3)
P1 0.0092(3) 0.0151(3) 0.0118(3) -0.0036(3) 0.0021(3) -0.0058(3)
P2 0.0098(3) 0.0170(4) 0.0119(3) -0.0034(3) 0.0010(3) -0.0060(3)
P3 0.0161(4) 0.0133(4) 0.0169(4) -0.0052(3) -0.0005(3) -0.0011(3)
P4 0.0111(3) 0.0111(3) 0.0128(3) -0.0023(3) 0.0006(3) -0.0033(3)
F1 0.0218(10) 0.0214(10) 0.0171(9) -0.0060(8) 0.0016(7) 0.0020(8)
F2 0.0167(9) 0.0214(10) 0.0224(10) -0.0094(8) 0.0001(7) -0.0067(7)
O1 0.0110(10) 0.0177(11) 0.0165(10) 0.0001(8) 0.0013(8) -0.0080(8)
O2 0.0135(10) 0.0234(12) 0.0157(11) 0.0074(9) 0.0035(8) -0.0022(9)
O3 0.0098(9) 0.0185(10) 0.0122(10) -0.0047(8) 0.0001(7) -0.0053(8)
O4 0.0231(12) 0.0219(12) 0.0201(12) -0.0108(10) -0.0060(9) 0.0020(10)
O5 0.0146(10) 0.0212(11) 0.0119(10) -0.0062(8) 0.0002(8) -0.0068(9)
O7 0.0114(10) 0.0165(10) 0.0142(10) -0.0035(8) -0.0020(8) -0.0033(8)
O8 0.0137(10) 0.0226(11) 0.0142(10) -0.0035(9) 0.0034(8) -0.0099(9)
O9 0.0122(10) 0.0211(11) 0.0182(11) -0.0051(9) -0.0003(8) -0.0006(9)
O10 0.0130(10) 0.0157(11) 0.0229(12) -0.0043(9) -0.0021(9) -0.0021(8)
O11 0.0178(11) 0.0177(11) 0.0171(11) -0.0072(9) 0.0022(9) -0.0034(9)
O12 0.0404(16) 0.0157(12) 0.0299(14) -0.0071(10) -0.0074(12) -0.0029(11)
O13 0.0371(16) 0.0440(17) 0.0337(16) -0.0189(14) 0.0176(13) -0.0164(14)
O14 0.0160(10) 0.0148(10) 0.0169(11) -0.0048(8) -0.0046(8) -0.0020(8)
O15 0.0295(14) 0.0189(12) 0.0457(16) -0.0203(12) -0.0250(12) 0.0091(10)
O16 0.0545(19) 0.0254(14) 0.0467(18) -0.0162(13) 0.0354(15) -0.0193(13)
O17 0.0136(10) 0.0139(10) 0.0184(11) -0.0044(8) -0.0015(8) -0.0040(8)
O18 0.0138(10) 0.0138(10) 0.0135(10) -0.0021(8) 0.0014(8) -0.0027(8)
O19 0.0388(16) 0.0250(14) 0.0356(15) -0.0128(12) -0.0205(12) -0.0001(12)
O21 0.0238(13) 0.0472(18) 0.0309(14) -0.0257(13) -0.0116(11) 0.0043(12)
O90 0.0143(10) 0.0150(10) 0.0132(10) -0.0028(8) 0.0020(8) -0.0032(8)
O91 0.0250(13) 0.0299(14) 0.0273(13) -0.0119(11) -0.0064(10) -0.0037(11)
O92 0.047(5) 0.038(4) 0.035(4) -0.021(3) -0.015(3) 0.012(4)
O93 0.0233(12) 0.0240(12) 0.0223(12) -0.0081(10) -0.0015(10) -0.0071(10)
N1 0.0170(13) 0.0358(17) 0.0141(12) -0.0019(12) 0.0011(10) -0.0178(12)
N2 0.0121(12) 0.0345(16) 0.0139(12) 0.0035(11) 0.0009(10) -0.0129(12)
N3 0.0165(13) 0.0199(13) 0.0180(13) -0.0026(11) 0.0069(10) -0.0095(10)
N4 0.0128(12) 0.0148(12) 0.0173(12) -0.0045(10) 0.0058(9) -0.0059(9)
N5 0.0119(11) 0.0118(11) 0.0138(11) -0.0025(9) 0.0042(9) -0.0065(9)
N6 0.0144(12) 0.0169(12) 0.0129(12) -0.0033(10) 0.0025(9) -0.0077(10)
C1 0.0229(17) 0.038(2) 0.0187(16) -0.0065(14) 0.0062(13) -0.0234(15)
C2 0.032(2) 0.062(3) 0.0201(17) -0.0153(18) 0.0107(15) -0.034(2)
C3 0.046(3) 0.078(3) 0.026(2) -0.021(2) 0.0097(18) -0.049(3)
C4 0.042(2) 0.084(4) 0.0199(18) -0.017(2) 0.0116(17) -0.052(3)
C5 0.0261(18) 0.060(3) 0.0146(15) -0.0056(16) 0.0048(13) -0.0325(19)
C6 0.0216(17) 0.067(3) 0.0121(15) -0.0051(16) 0.0015(13) -0.0282(19)
C7 0.036(2) 0.108(4) 0.0163(17) -0.017(2) 0.0074(16) -0.054(3)
C8 0.0203(18) 0.085(3) 0.0101(15) -0.0017(18) 0.0028(13) -0.035(2)
C9 0.0137(15) 0.053(2) 0.0149(15) 0.0045(15) 0.0014(12) -0.0153(16)
C10 0.0132(14) 0.0325(18) 0.0130(14) 0.0074(13) 0.0007(11) -0.0082(13)
C11 0.0161(15) 0.0241(17) 0.0203(16) 0.0014(13) 0.0067(12) -0.0057(13)
C12 0.031(2) 0.034(2) 0.033(2) -0.0061(17) 0.0205(17) -0.0139(17)
C13 0.061(3) 0.051(3) 0.052(3) -0.035(2) 0.043(3) -0.034(2)
C14 0.061(3) 0.056(3) 0.049(3) -0.033(2) 0.038(2) -0.046(3)
C15 0.035(2) 0.0292(19) 0.0295(19) -0.0124(16) 0.0170(16) -0.0221(16)
C16 0.0160(14) 0.0153(14) 0.0240(16) -0.0053(12) 0.0083(12) -0.0070(11)
C17 0.0229(17) 0.0241(17) 0.0266(18) -0.0119(14) 0.0141(14) -0.0084(13)
C18 0.0285(19) 0.036(2) 0.041(2) -0.0266(18) 0.0195(17) -0.0176(16)
C19 0.0218(17) 0.0323(19) 0.0324(19) -0.0191(16) 0.0155(14) -0.0182(15)
C20 0.0151(14) 0.0172(14) 0.0180(14) -0.0075(12) 0.0066(11) -0.0075(11)
C21 0.0124(13) 0.0166(14) 0.0125(13) -0.0054(11) 0.0054(10) -0.0065(11)
C22 0.0116(13) 0.0178(14) 0.0160(14) -0.0061(11) 0.0027(10) -0.0078(11)
C23 0.0116(13) 0.0134(13) 0.0112(12) -0.0010(10) 0.0012(10) -0.0054(10)
C24 0.0132(13) 0.0161(14) 0.0136(13) -0.0050(11) 0.0046(10) -0.0069(11)
C25 0.0119(13) 0.0122(13) 0.0118(13) -0.0021(10) 0.0025(10) -0.0049(10)
C26 0.0133(13) 0.0162(14) 0.0143(13) -0.0036(11) 0.0026(11) -0.0048(11)
C27 0.0197(15) 0.0245(17) 0.0264(17) -0.0154(14) 0.0110(13) -0.0116(13)
C28 0.0289(19) 0.032(2) 0.040(2) -0.0271(18) 0.0164(16) -0.0166(16)
C29 0.0285(18) 0.0280(18) 0.0320(19) -0.0191(16) 0.0105(15) -0.0174(15)
C30 0.0195(15) 0.0209(15) 0.0177(15) -0.0073(12) 0.0057(12) -0.0129(12)
C31 0.0107(13) 0.0169(14) 0.0182(14) -0.0050(11) 0.0034(11) -0.0073(11)
C32 0.0176(15) 0.0280(17) 0.0195(15) -0.0089(13) 0.0071(12) -0.0154(13)
C33 0.0311(19) 0.035(2) 0.0223(17) -0.0123(15) 0.0092(14) -0.0249(16)
C34 0.0204(16) 0.0244(17) 0.0219(16) -0.0070(13) 0.0041(12) -0.0138(13)
C35 0.0175(14) 0.0215(15) 0.0163(14) -0.0071(12) 0.0047(11) -0.0117(12)
C36 0.0229(17) 0.0305(18) 0.0190(16) -0.0069(14) 0.0033(13) -0.0173(14)
C37 0.0236(17) 0.035(2) 0.0250(17) -0.0120(15) 0.0081(14) -0.0179(15)
C38 0.0214(17) 0.0313(19) 0.0289(19) -0.0107(16) 0.0040(14) -0.0102(15)
C39 0.0204(16) 0.0293(18) 0.0233(17) -0.0105(14) 0.0059(13) -0.0072(14)
C40 0.0139(14) 0.0206(15) 0.0181(14) -0.0071(12) 0.0029(11) -0.0091(12)
C43 0.065(7) 0.060(7) 0.023(4) -0.011(4) -0.002(4) -0.027(6)

loop_
_atom_type_symbol
_atom_type_description
_atom_type_scat_dispersion_real
_atom_type_scat_dispersion_imag
_atom_type_scat_source
C C 0.0033 0.0016 'International Tables Vol C Tables 4.2.6.8 and 6.1.1.4'
N N 0.0061 0.0033 'International Tables Vol C Tables 4.2.6.8 and 6.1.1.4'
O O 0.0106 0.0060 'International Tables Vol C Tables 4.2.6.8 and 6.1.1.4'
F F 0.0171 0.0103 'International Tables Vol C Tables 4.2.6.8 and 6.1.1.4'
P P 0.1023 0.0942 'International Tables Vol C Tables 4.2.6.8 and 6.1.1.4'
V V 0.3005 0.5294 'International Tables Vol C Tables 4.2.6.8 and 6.1.1.4'
Cu Cu 0.3201 1.2651 'International Tables Vol C Tables 4.2.6.8 and 6.1.1.4'
H H 0.0000 0.0000 'International Tables Vol C Tables 4.2.6.8 and 6.1.1.4'

loop_
_geom_angle_atom_site_label_1
_geom_angle_atom_site_label_2
_geom_angle_atom_site_label_3
_geom_angle
_geom_angle_site_symmetry_1
_geom_angle_site_symmetry_3
_geom_angle_publ_flag
O1 Cu1 N2 168.97(11) . . ?
O1 Cu1 N1 98.06(10) . . ?
N2 Cu1 N1 80.11(12) . . ?
O1 Cu1 N3 100.84(10) . . ?
N2 Cu1 N3 79.90(12) . . ?
N1 Cu1 N3 159.66(11) . . ?
O1 Cu1 O2 101.19(9) . . ?
N2 Cu1 O2 89.74(10) . . ?
N1 Cu1 O2 90.62(11) . . ?
N3 Cu1 O2 93.00(10) . . ?
O8 Cu2 N5 165.64(10) . . ?
O8 Cu2 N4 99.48(10) . . ?
N5 Cu2 N4 79.86(10) . . ?
O8 Cu2 N6 98.41(10) . . ?
N5 Cu2 N6 79.29(10) . . ?
N4 Cu2 N6 157.16(10) . . ?
O8 Cu2 O90 98.75(9) . . ?
N5 Cu2 O90 95.49(9) . . ?
N4 Cu2 O90 99.45(10) . . ?
N6 Cu2 O90 91.72(9) . . ?
O2 V1 O4 107.17(12) . . ?
O2 V1 O3 104.37(10) . . ?
O4 V1 O3 87.19(10) . . ?
O2 V1 O7 107.85(12) . . ?
O4 V1 O7 144.92(10) . . ?
O3 V1 O7 82.35(9) . . ?
O2 V1 O18 105.38(10) . 1_545 ?
O4 V1 O18 86.77(10) . 1_545 ?
O3 V1 O18 150.11(9) . 1_545 ?
O7 V1 O18 85.96(9) . 1_545 ?
O13 V3 O15 99.15(15) . . ?
O13 V3 F1 107.51(13) . . ?
O15 V3 F1 153.12(12) . . ?
O13 V3 O12 105.31(15) . . ?
O15 V3 O12 90.53(11) . . ?
F1 V3 O12 85.79(10) . . ?
O13 V3 O14 104.76(13) . . ?
O15 V3 O14 87.52(10) . . ?
F1 V3 O14 82.56(9) . . ?
O12 V3 O14 149.79(12) . . ?
O16 V4 O19 111.13(17) . . ?
O16 V4 F2 103.93(12) . . ?
O19 V4 F2 86.42(10) . . ?
O16 V4 O15 108.90(17) . . ?
O19 V4 O15 139.80(14) . . ?
F2 V4 O15 80.70(9) . . ?
O16 V4 O17 104.12(12) . . ?
O19 V4 O17 89.79(10) . . ?
F2 V4 O17 151.14(9) . . ?
O15 V4 O17 83.94(10) . . ?
O6A V2A O5 105.0(2) . . ?
O6A V2A O20A 101.0(3) . . ?
O5 V2A O20A 153.8(2) . . ?
O6A V2A O21 115.4(3) . 2_665 ?
O5 V2A O21 79.68(12) . 2_665 ?
O20A V2A O21 91.26(18) . 2_665 ?
O6A V2A O4 112.6(2) . . ?
O5 V2A O4 85.21(12) . . ?
O20A V2A O4 82.75(17) . . ?
O21 V2A O4 131.86(18) 2_665 . ?
O19 P5A O21 108.4(4) . . ?
O19 P5A C41A 101.6(4) . . ?
O21 P5A C41A 106.4(4) . . ?
O19 P5A O20A 86.8(3) . 1_565 ?
O21 P5A O20A 90.5(3) . 1_565 ?
C41A P5A O20A 157.2(5) . 1_565 ?
P5A O20A V2A 134.1(3) 1_545 . ?
C42A C41A P5A 116.7(7) . . ?
C42A C41A H41A 108.1 . . ?
P5A C41A H41A 108.1 . . ?
C42A C41A H41B 108.1 . . ?
P5A C41A H41B 108.1 . . ?
H41A C41A H41B 107.3 . . ?
C41A C42A C43 117.6(9) . 2_775 ?
C41A C42A H42A 107.9 . . ?
C43 C42A H42A 107.9 2_775 . ?
C41A C42A H42B 107.9 . . ?
C43 C42A H42B 107.9 2_775 . ?
H42A C42A H42B 107.2 . . ?
O6B V2B O21 100.6(2) . 2_665 ?
O6B V2B O4 101.1(2) . . ?
O21 V2B O4 158.27(17) 2_665 . ?
O6B V2B O20B 110.6(3) . . ?
O21 V2B O20B 90.42(18) 2_665 . ?
O4 V2B O20B 82.66(17) . . ?
O6B V2B O5 110.6(2) . . ?
O21 V2B O5 83.10(12) 2_665 . ?
O4 V2B O5 88.59(11) . . ?
O20B V2B O5 138.78(19) . . ?
O20B P5B O21 123.3(4) 1_565 . ?
O20B P5B O19 125.3(4) 1_565 . ?
O21 P5B O19 111.4(3) . . ?
O20B P5B C41B 48.4(3) 1_565 . ?
O21 P5B C41B 110.8(4) . . ?
O19 P5B C41B 112.0(4) . . ?
P5B O20B V2B 126.8(3) 1_545 . ?
C42B C41B P5B 116.0(7) . . ?
C42B C41B H41C 108.3 . . ?
P5B C41B H41C 108.3 . . ?
C42B C41B H41D 108.3 . . ?
P5B C41B H41D 108.3 . . ?
H41C C41B H41D 107.4 . . ?
C43 C42B C41B 107.3(8) . . ?
C43 C42B H42C 110.3 . . ?
C41B C42B H42C 110.3 . . ?
C43 C42B H42D 110.3 . . ?
C41B C42B H42D 110.3 . . ?
H42C C42B H42D 108.5 . . ?
O5 P1 O1 111.18(13) . . ?
O5 P1 O3 111.42(12) . . ?
O1 P1 O3 110.39(12) . . ?
O5 P1 C31 109.30(13) . . ?
O1 P1 C31 108.19(13) . . ?
O3 P1 C31 106.17(13) . . ?
O7 P2 O8 114.26(13) . . ?
O7 P2 O9 107.87(12) . . ?
O8 P2 O9 109.67(13) . . ?
O7 P2 C35 111.52(14) . . ?
O8 P2 C35 107.93(14) . . ?
O9 P2 C35 105.19(14) . . ?
O10 P3 O12 110.95(14) . . ?
O10 P3 O11 108.00(13) . . ?
O12 P3 O11 111.08(14) . . ?
O10 P3 C39 114.35(16) . . ?
O12 P3 C39 106.29(17) . . ?
O11 P3 C39 106.08(15) . . ?
O14 P4 O17 113.95(13) . . ?
O14 P4 O18 107.22(13) . . ?
O17 P4 O18 109.54(12) . . ?
O14 P4 C40 109.65(14) . . ?
O17 P4 C40 109.86(14) . . ?
O18 P4 C40 106.30(14) . . ?
P1 O1 Cu1 127.08(13) . . ?
V1 O2 Cu1 124.04(12) . . ?
P1 O3 V1 125.33(13) . . ?
V1 O4 V2B 140.88(14) . . ?
V1 O4 V2A 141.12(13) . . ?
V2B O4 V2A 14.17(5) . . ?
P1 O5 V2A 138.77(15) . . ?
P1 O5 V2B 139.33(14) . . ?
V2A O5 V2B 15.04(4) . . ?
P2 O7 V1 143.25(14) . . ?
P2 O8 Cu2 134.23(14) . . ?
P3 O12 V3 140.24(17) . . ?
P4 O14 V3 129.85(14) . . ?
V3 O15 V4 142.87(17) . . ?
P4 O17 V4 133.79(14) . . ?
P4 O18 V1 134.40(13) . 1_565 ?
P5B O19 P5A 16.58(16) . . ?
P5B O19 V4 142.0(2) . . ?
P5A O19 V4 145.6(3) . . ?
P5B O21 P5A 16.51(17) . . ?
P5B O21 V2B 149.1(3) . 2_665 ?
P5A O21 V2B 142.1(3) . 2_665 ?
P5B O21 V2A 142.5(3) . 2_665 ?
P5A O21 V2A 131.2(3) . 2_665 ?
V2B O21 V2A 14.24(5) 2_665 2_665 ?
C1 N1 C5 118.7(3) . . ?
C1 N1 Cu1 127.0(2) . . ?
C5 N1 Cu1 114.2(2) . . ?
C6 N2 C10 121.4(3) . . ?
C6 N2 Cu1 119.1(2) . . ?
C10 N2 Cu1 119.4(2) . . ?
C15 N3 C11 118.7(3) . . ?
C15 N3 Cu1 127.1(2) . . ?
C11 N3 Cu1 114.0(2) . . ?
C16 N4 C20 117.9(3) . . ?
C16 N4 Cu2 127.8(2) . . ?
C20 N4 Cu2 113.8(2) . . ?
C21 N5 C25 121.6(2) . . ?
C21 N5 Cu2 118.7(2) . . ?
C25 N5 Cu2 119.7(2) . . ?
C30 N6 C26 119.4(3) . . ?
C30 N6 Cu2 125.8(2) . . ?
C26 N6 Cu2 114.4(2) . . ?
N1 C1 C2 122.2(3) . . ?
N1 C1 H1 118.9 . . ?
C2 C1 H1 118.9 . . ?
C3 C2 C1 118.8(4) . . ?
C3 C2 H2 120.6 . . ?
C1 C2 H2 120.6 . . ?
C2 C3 C4 119.4(4) . . ?
C2 C3 H3 120.3 . . ?
C4 C3 H3 120.3 . . ?
C5 C4 C3 118.7(3) . . ?
C5 C4 H4 120.6 . . ?
C3 C4 H4 120.6 . . ?
N1 C5 C4 122.1(3) . . ?
N1 C5 C6 113.4(3) . . ?
C4 C5 C6 124.4(3) . . ?
N2 C6 C7 120.4(4) . . ?
N2 C6 C5 113.1(3) . . ?
C7 C6 C5 126.6(4) . . ?
C6 C7 C8 119.4(4) . . ?
C6 C7 H7 120.3 . . ?
C8 C7 H7 120.3 . . ?
C9 C8 C7 118.6(3) . . ?
C9 C8 C8 121.7(5) . 2_765 ?
C7 C8 C8 119.7(5) . 2_765 ?
C8 C9 C10 119.1(4) . . ?
C8 C9 H9 120.4 . . ?
C10 C9 H9 120.4 . . ?
N2 C10 C9 121.0(4) . . ?
N2 C10 C11 112.8(3) . . ?
C9 C10 C11 126.2(3) . . ?
N3 C11 C12 121.9(3) . . ?
N3 C11 C10 113.6(3) . . ?
C12 C11 C10 124.6(3) . . ?
C11 C12 C13 118.8(3) . . ?
C11 C12 H12 120.6 . . ?
C13 C12 H12 120.6 . . ?
C14 C13 C12 119.9(4) . . ?
C14 C13 H13 120.1 . . ?
C12 C13 H13 120.1 . . ?
C13 C14 C15 118.8(4) . . ?
C13 C14 H14 120.6 . . ?
C15 C14 H14 120.6 . . ?
N3 C15 C14 122.0(3) . . ?
N3 C15 H15 119.0 . . ?
C14 C15 H15 119.0 . . ?
N4 C16 C17 123.1(3) . . ?
N4 C16 H16 118.4 . . ?
C17 C16 H16 118.4 . . ?
C16 C17 C18 118.6(3) . . ?
C16 C17 H17 120.7 . . ?
C18 C17 H17 120.7 . . ?
C17 C18 C19 119.4(3) . . ?
C17 C18 H18 120.3 . . ?
C19 C18 H18 120.3 . . ?
C20 C19 C18 118.7(3) . . ?
C20 C19 H19 120.7 . . ?
C18 C19 H19 120.7 . . ?
N4 C20 C19 122.3(3) . . ?
N4 C20 C21 113.9(3) . . ?
C19 C20 C21 123.8(3) . . ?
N5 C21 C22 120.7(3) . . ?
N5 C21 C20 113.0(3) . . ?
C22 C21 C20 126.2(3) . . ?
C21 C22 C23 119.1(3) . . ?
C21 C22 H22 120.5 . . ?
C23 C22 H22 120.5 . . ?
C22 C23 C24 118.7(3) . . ?
C22 C23 C23 120.3(3) . 2_556 ?
C24 C23 C23 121.0(3) . 2_556 ?
C25 C24 C23 118.9(3) . . ?
C25 C24 H24 120.6 . . ?
C23 C24 H24 120.6 . . ?
N5 C25 C24 120.9(3) . . ?
N5 C25 C26 112.5(2) . . ?
C24 C25 C26 126.5(3) . . ?
N6 C26 C27 121.8(3) . . ?
N6 C26 C25 113.6(3) . . ?
C27 C26 C25 124.6(3) . . ?
C26 C27 C28 118.2(3) . . ?
C26 C27 H27 120.9 . . ?
C28 C27 H27 120.9 . . ?
C29 C28 C27 120.3(3) . . ?
C29 C28 H28 119.9 . . ?
C27 C28 H28 119.9 . . ?
C28 C29 C30 118.6(3) . . ?
C28 C29 H29 120.7 . . ?
C30 C29 H29 120.7 . . ?
N6 C30 C29 121.7(3) . . ?
N6 C30 H30 119.1 . . ?
C29 C30 H30 119.1 . . ?
C32 C31 P1 114.9(2) . . ?
C32 C31 H31A 108.6 . . ?
P1 C31 H31A 108.6 . . ?
C32 C31 H31B 108.6 . . ?
P1 C31 H31B 108.6 . . ?
H31A C31 H31B 107.5 . . ?
C33 C32 C31 115.0(3) . . ?
C33 C32 H32A 108.5 . . ?
C31 C32 H32A 108.5 . . ?
C33 C32 H32B 108.5 . . ?
C31 C32 H32B 108.5 . . ?
H32A C32 H32B 107.5 . . ?
C32 C33 C34 112.0(3) . . ?
C32 C33 H33A 109.2 . . ?
C34 C33 H33A 109.2 . . ?
C32 C33 H33B 109.2 . . ?
C34 C33 H33B 109.2 . . ?
H33A C33 H33B 107.9 . . ?
C33 C34 C40 113.1(3) . 1_445 ?
C33 C34 H34A 109.0 . . ?
C40 C34 H34A 109.0 1_445 . ?
C33 C34 H34B 109.0 . . ?
C40 C34 H34B 109.0 1_445 . ?
H34A C34 H34B 107.8 . . ?
C36 C35 P2 115.5(2) . . ?
C36 C35 H35A 108.4 . . ?
P2 C35 H35A 108.4 . . ?
C36 C35 H35B 108.4 . . ?
P2 C35 H35B 108.4 . . ?
H35A C35 H35B 107.5 . . ?
C37 C36 C35 111.9(3) . . ?
C37 C36 H36A 109.2 . . ?
C35 C36 H36A 109.2 . . ?
C37 C36 H36B 109.2 . . ?
C35 C36 H36B 109.2 . . ?
H36A C36 H36B 107.9 . . ?
C36 C37 C38 114.0(3) . . ?
C36 C37 H37A 108.7 . . ?
C38 C37 H37A 108.7 . . ?
C36 C37 H37B 108.7 . . ?
C38 C37 H37B 108.7 . . ?
H37A C37 H37B 107.6 . . ?
C39 C38 C37 112.0(3) . . ?
C39 C38 H38A 109.2 . . ?
C37 C38 H38A 109.2 . . ?
C39 C38 H38B 109.2 . . ?
C37 C38 H38B 109.2 . . ?
H38A C38 H38B 107.9 . . ?
C38 C39 P3 116.3(2) . . ?
C38 C39 H39A 108.2 . . ?
P3 C39 H39A 108.2 . . ?
C38 C39 H39B 108.2 . . ?
P3 C39 H39B 108.2 . . ?
H39A C39 H39B 107.4 . . ?
C34 C40 P4 113.5(2) 1_665 . ?
C34 C40 H40A 108.9 1_665 . ?
P4 C40 H40A 108.9 . . ?
C34 C40 H40B 108.9 1_665 . ?
P4 C40 H40B 108.9 . . ?
H40A C40 H40B 107.7 . . ?
C42B C43 C43 101.3(10) . 2_775 ?
C42B C43 C42A 117.6(7) . 2_775 ?
C43 C43 C42A 35.0(6) 2_775 2_775 ?
C42B C43 H43A 111.5 . . ?
C43 C43 H43A 111.5 2_775 . ?
C42A C43 H43A 123.8 2_775 . ?
C42B C43 H43B 111.5 . . ?
C43 C43 H43B 111.5 2_775 . ?
C42A C43 H43B 76.6 2_775 . ?
H43A C43 H43B 109.3 . . ?

loop_
_geom_bond_atom_site_label_1
_geom_bond_atom_site_label_2
_geom_bond_distance
_geom_bond_site_symmetry_2
_geom_bond_publ_flag
Cu1 O1 1.904(2) . ?
Cu1 N2 1.927(3) . ?
Cu1 N1 2.023(3) . ?
Cu1 N3 2.037(3) . ?
Cu1 O2 2.315(2) . ?
Cu2 O8 1.922(2) . ?
Cu2 N5 1.940(2) . ?
Cu2 N4 2.032(3) . ?
Cu2 N6 2.038(3) . ?
Cu2 O90 2.166(2) . ?
V1 O2 1.602(2) . ?
V1 O4 1.941(2) . ?
V1 O3 1.949(2) . ?
V1 O7 1.974(2) . ?
V1 O18 1.993(2) 1_545 ?
V3 O13 1.601(3) . ?
V3 O15 1.854(2) . ?
V3 F1 1.897(2) . ?
V3 O12 1.908(3) . ?
V3 O14 1.962(2) . ?
V4 O16 1.572(3) . ?
V4 O19 1.918(3) . ?
V4 F2 1.928(2) . ?
V4 O15 1.941(3) . ?
V4 O17 1.995(2) . ?
V2A O6A 1.576(6) . ?
V2A O5 1.960(3) . ?
V2A O20A 1.966(5) . ?
V2A O21 2.064(3) 2_665 ?
V2A O4 2.083(3) . ?
P5A O19 1.524(6) . ?
P5A O21 1.535(6) . ?
P5A C41A 1.746(10) . ?
P5A O20A 1.952(6) 1_565 ?
O20A P5A 1.952(6) 1_545 ?
C41A C42A 1.497(13) . ?
C41A H41A 0.9700 . ?
C41A H41B 0.9700 . ?
C42A C43 1.523(14) 2_775 ?
C42A H42A 0.9700 . ?
C42A H42B 0.9700 . ?
V2B O6B 1.600(5) . ?
V2B O21 1.911(3) 2_665 ?
V2B O4 1.944(3) . ?
V2B O20B 1.952(5) . ?
V2B O5 1.977(3) . ?
P5B O20B 1.390(6) 1_565 ?
P5B O21 1.499(5) . ?
P5B O19 1.503(5) . ?
P5B C41B 1.777(9) . ?
O20B P5B 1.390(6) 1_545 ?
C41B C42B 1.477(11) . ?
C41B H41C 0.9700 . ?
C41B H41D 0.9700 . ?
C42B C43 1.426(13) . ?
C42B H42C 0.9700 . ?
C42B H42D 0.9700 . ?
P1 O5 1.519(2) . ?
P1 O1 1.530(2) . ?
P1 O3 1.548(2) . ?
P1 C31 1.787(3) . ?
P2 O7 1.513(2) . ?
P2 O8 1.514(2) . ?
P2 O9 1.581(2) . ?
P2 C35 1.775(3) . ?
P3 O10 1.485(2) . ?
P3 O12 1.539(3) . ?
P3 O11 1.585(2) . ?
P3 C39 1.770(4) . ?
P4 O14 1.526(2) . ?
P4 O17 1.530(2) . ?
P4 O18 1.545(2) . ?
P4 C40 1.786(3) . ?
O18 V1 1.993(2) 1_565 ?
O21 V2B 1.911(3) 2_665 ?
O21 V2A 2.064(3) 2_665 ?
N1 C1 1.337(4) . ?
N1 C5 1.361(4) . ?
N2 C6 1.328(5) . ?
N2 C10 1.337(4) . ?
N3 C15 1.339(4) . ?
N3 C11 1.363(4) . ?
N4 C16 1.345(4) . ?
N4 C20 1.352(4) . ?
N5 C21 1.331(4) . ?
N5 C25 1.335(4) . ?
N6 C30 1.337(4) . ?
N6 C26 1.359(4) . ?
C1 C2 1.386(5) . ?
C1 H1 0.9300 . ?
C2 C3 1.383(5) . ?
C2 H2 0.9300 . ?
C3 C4 1.390(6) . ?
C3 H3 0.9300 . ?
C4 C5 1.373(5) . ?
C4 H4 0.9300 . ?
C5 C6 1.482(5) . ?
C6 C7 1.392(5) . ?
C7 C8 1.399(6) . ?
C7 H7 0.9300 . ?
C8 C9 1.383(6) . ?
C8 C8 1.495(7) 2_765 ?
C9 C10 1.389(4) . ?
C9 H9 0.9300 . ?
C10 C11 1.482(5) . ?
C11 C12 1.374(5) . ?
C12 C13 1.384(6) . ?
C12 H12 0.9300 . ?
C13 C14 1.374(6) . ?
C13 H13 0.9300 . ?
C14 C15 1.389(5) . ?
C14 H14 0.9300 . ?
C15 H15 0.9300 . ?
C16 C17 1.376(5) . ?
C16 H16 0.9300 . ?
C17 C18 1.380(5) . ?
C17 H17 0.9300 . ?
C18 C19 1.390(5) . ?
C18 H18 0.9300 . ?
C19 C20 1.382(5) . ?
C19 H19 0.9300 . ?
C20 C21 1.478(4) . ?
C21 C22 1.389(4) . ?
C22 C23 1.398(4) . ?
C22 H22 0.9300 . ?
C23 C24 1.400(4) . ?
C23 C23 1.494(5) 2_556 ?
C24 C25 1.385(4) . ?
C24 H24 0.9300 . ?
C25 C26 1.482(4) . ?
C26 C27 1.381(4) . ?
C27 C28 1.389(5) . ?
C27 H27 0.9300 . ?
C28 C29 1.375(5) . ?
C28 H28 0.9300 . ?
C29 C30 1.393(5) . ?
C29 H29 0.9300 . ?
C30 H30 0.9300 . ?
C31 C32 1.542(4) . ?
C31 H31A 0.9700 . ?
C31 H31B 0.9700 . ?
C32 C33 1.514(5) . ?
C32 H32A 0.9700 . ?
C32 H32B 0.9700 . ?
C33 C34 1.518(5) . ?
C33 H33A 0.9700 . ?
C33 H33B 0.9700 . ?
C34 C40 1.530(4) 1_445 ?
C34 H34A 0.9700 . ?
C34 H34B 0.9700 . ?
C35 C36 1.529(4) . ?
C35 H35A 0.9700 . ?
C35 H35B 0.9700 . ?
C36 C37 1.509(5) . ?
C36 H36A 0.9700 . ?
C36 H36B 0.9700 . ?
C37 C38 1.533(5) . ?
C37 H37A 0.9700 . ?
C37 H37B 0.9700 . ?
C38 C39 1.510(5) . ?
C38 H38A 0.9700 . ?
C38 H38B 0.9700 . ?
C39 H39A 0.9700 . ?
C39 H39B 0.9700 . ?
C40 C34 1.530(4) 1_665 ?
C40 H40A 0.9700 . ?
C40 H40B 0.9700 . ?
C43 C43 1.43(2) 2_775 ?
C43 C42A 1.523(14) 2_775 ?
C43 H43A 0.9700 . ?
C43 H43B 0.9700 . ?

loop_
_geom_torsion_atom_site_label_1
_geom_torsion_atom_site_label_2
_geom_torsion_atom_site_label_3
_geom_torsion_atom_site_label_4
_geom_torsion
_geom_torsion_site_symmetry_1
_geom_torsion_site_symmetry_2
_geom_torsion_site_symmetry_3
_geom_torsion_site_symmetry_4
_geom_torsion_publ_flag
O6A V2A O20A P5A 165.8(4) . . . 1_545 ?
O5 V2A O20A P5A -19.3(7) . . . 1_545 ?
O21 V2A O20A P5A 49.6(4) 2_665 . . 1_545 ?
O4 V2A O20A P5A -82.5(4) . . . 1_545 ?
O19 P5A C41A C42A -60.6(9) . . . . ?
O21 P5A C41A C42A -173.9(8) . . . . ?
O20A P5A C41A C42A 49.5(17) 1_565 . . . ?
P5A C41A C42A C43 172.1(9) . . . 2_775 ?
O6B V2B O20B P5B 16.7(5) . . . 1_545 ?
O21 V2B O20B P5B -84.8(4) 2_665 . . 1_545 ?
O4 V2B O20B P5B 115.8(4) . . . 1_545 ?
O5 V2B O20B P5B -164.8(3) . . . 1_545 ?
O20B P5B C41B C42B 176.7(9) 1_565 . . . ?
O21 P5B C41B C42B -66.6(7) . . . . ?
O19 P5B C41B C42B 58.4(8) . . . . ?
P5B C41B C42B C43 -120.8(8) . . . . ?
O5 P1 O1 Cu1 -82.78(18) . . . . ?
O3 P1 O1 Cu1 41.4(2) . . . . ?
C31 P1 O1 Cu1 157.19(17) . . . . ?
N2 Cu1 O1 P1 -179(29) . . . . ?
N1 Cu1 O1 P1 -99.64(18) . . . . ?
N3 Cu1 O1 P1 87.90(18) . . . . ?
O2 Cu1 O1 P1 -7.40(19) . . . . ?
O4 V1 O2 Cu1 87.30(17) . . . . ?
O3 V1 O2 Cu1 -4.21(18) . . . . ?
O7 V1 O2 Cu1 -90.67(16) . . . . ?
O18 V1 O2 Cu1 178.65(13) 1_545 . . . ?
O1 Cu1 O2 V1 -10.74(19) . . . . ?
N2 Cu1 O2 V1 167.71(18) . . . . ?
N1 Cu1 O2 V1 87.60(18) . . . . ?
N3 Cu1 O2 V1 -112.42(17) . . . . ?
O5 P1 O3 V1 55.57(18) . . . . ?
O1 P1 O3 V1 -68.48(18) . . . . ?
C31 P1 O3 V1 174.48(15) . . . . ?
O2 V1 O3 P1 47.77(19) . . . . ?
O4 V1 O3 P1 -59.23(16) . . . . ?
O7 V1 O3 P1 154.33(17) . . . . ?
O18 V1 O3 P1 -137.77(17) 1_545 . . . ?
O2 V1 O4 V2B -62.3(3) . . . . ?
O3 V1 O4 V2B 41.9(2) . . . . ?
O7 V1 O4 V2B 114.3(3) . . . . ?
O18 V1 O4 V2B -167.4(2) 1_545 . . . ?
O2 V1 O4 V2A -84.9(3) . . . . ?
O3 V1 O4 V2A 19.3(2) . . . . ?
O7 V1 O4 V2A 91.7(3) . . . . ?
O18 V1 O4 V2A 170.0(2) 1_545 . . . ?
O6B V2B O4 V1 -130.1(3) . . . . ?
O21 V2B O4 V1 47.8(6) 2_665 . . . ?
O20B V2B O4 V1 120.2(3) . . . . ?
O5 V2B O4 V1 -19.5(3) . . . . ?
O6B V2B O4 V2A -30.4(4) . . . . ?
O21 V2B O4 V2A 147.6(7) 2_665 . . . ?
O20B V2B O4 V2A -140.1(4) . . . . ?
O5 V2B O4 V2A 80.3(4) . . . . ?
O6A V2A O4 V1 -92.3(3) . . . . ?
O5 V2A O4 V1 12.0(3) . . . . ?
O20A V2A O4 V1 168.8(3) . . . . ?
O21 V2A O4 V1 83.6(3) 2_665 . . . ?
O6A V2A O4 V2B 169.9(5) . . . . ?
O5 V2A O4 V2B -85.8(4) . . . . ?
O20A V2A O4 V2B 70.9(4) . . . . ?
O21 V2A O4 V2B -14.3(3) 2_665 . . . ?
O1 P1 O5 V2A 131.6(2) . . . . ?
O3 P1 O5 V2A 8.0(3) . . . . ?
C31 P1 O5 V2A -109.1(2) . . . . ?
O1 P1 O5 V2B 108.6(2) . . . . ?
O3 P1 O5 V2B -15.0(3) . . . . ?
C31 P1 O5 V2B -132.1(2) . . . . ?
O6A V2A O5 P1 79.1(3) . . . . ?
O20A V2A O5 P1 -95.9(5) . . . . ?
O21 V2A O5 P1 -167.2(2) 2_665 . . . ?
O4 V2A O5 P1 -33.1(3) . . . . ?
O6A V2A O5 V2B 179.9(5) . . . . ?
O20A V2A O5 V2B 5.0(4) . . . . ?
O21 V2A O5 V2B -66.4(4) 2_665 . . . ?
O4 V2A O5 V2B 67.7(4) . . . . ?
O6B V2B O5 P1 99.2(3) . . . . ?
O21 V2B O5 P1 -162.0(2) 2_665 . . . ?
O4 V2B O5 P1 -2.1(3) . . . . ?
O20B V2B O5 P1 -79.3(3) . . . . ?
O6B V2B O5 V2A 2.5(3) . . . . ?
O21 V2B O5 V2A 101.4(4) 2_665 . . . ?
O4 V2B O5 V2A -98.8(4) . . . . ?
O20B V2B O5 V2A -175.9(5) . . . . ?
O8 P2 O7 V1 -105.9(2) . . . . ?
O9 P2 O7 V1 16.3(3) . . . . ?
C35 P2 O7 V1 131.4(2) . . . . ?
O2 V1 O7 P2 -111.2(2) . . . . ?
O4 V1 O7 P2 72.2(3) . . . . ?
O3 V1 O7 P2 146.1(2) . . . . ?
O18 V1 O7 P2 -6.3(2) 1_545 . . . ?
O7 P2 O8 Cu2 0.4(3) . . . . ?
O9 P2 O8 Cu2 -120.81(19) . . . . ?
C35 P2 O8 Cu2 125.1(2) . . . . ?
N5 Cu2 O8 P2 156.2(3) . . . . ?
N4 Cu2 O8 P2 70.1(2) . . . . ?
N6 Cu2 O8 P2 -124.1(2) . . . . ?
O90 Cu2 O8 P2 -31.1(2) . . . . ?
O10 P3 O12 V3 150.6(3) . . . . ?
O11 P3 O12 V3 30.5(3) . . . . ?
C39 P3 O12 V3 -84.5(3) . . . . ?
O13 V3 O12 P3 -98.3(3) . . . . ?
O15 V3 O12 P3 1.3(3) . . . . ?
F1 V3 O12 P3 154.7(3) . . . . ?
O14 V3 O12 P3 87.3(3) . . . . ?
O17 P4 O14 V3 49.0(2) . . . . ?
O18 P4 O14 V3 170.41(16) . . . . ?
C40 P4 O14 V3 -74.6(2) . . . . ?
O13 V3 O14 P4 69.2(2) . . . . ?
O15 V3 O14 P4 -29.6(2) . . . . ?
F1 V3 O14 P4 175.42(19) . . . . ?
O12 V3 O14 P4 -116.4(2) . . . . ?
O13 V3 O15 V4 -141.3(3) . . . . ?
F1 V3 O15 V4 31.4(4) . . . . ?
O12 V3 O15 V4 113.1(3) . . . . ?
O14 V3 O15 V4 -36.7(3) . . . . ?
O16 V4 O15 V3 -46.1(3) . . . . ?
O19 V4 O15 V3 139.2(3) . . . . ?
F2 V4 O15 V3 -147.8(3) . . . . ?
O17 V4 O15 V3 56.7(3) . . . . ?
O14 P4 O17 V4 -10.6(2) . . . . ?
O18 P4 O17 V4 -130.69(17) . . . . ?
C40 P4 O17 V4 112.9(2) . . . . ?
O16 V4 O17 P4 82.8(2) . . . . ?
O19 V4 O17 P4 -165.5(2) . . . . ?
F2 V4 O17 P4 -83.3(3) . . . . ?
O15 V4 O17 P4 -25.3(2) . . . . ?
O14 P4 O18 V1 -178.07(17) . . . 1_565 ?
O17 P4 O18 V1 -53.9(2) . . . 1_565 ?
C40 P4 O18 V1 64.7(2) . . . 1_565 ?
O20B P5B O19 P5A -94.7(14) 1_565 . . . ?
O21 P5B O19 P5A 83.8(13) . . . . ?
C41B P5B O19 P5A -40.9(12) . . . . ?
O20B P5B O19 V4 18.6(7) 1_565 . . . ?
O21 P5B O19 V4 -162.9(3) . . . . ?
C41B P5B O19 V4 72.4(5) . . . . ?
O21 P5A O19 P5B -72.4(12) . . . . ?
C41A P5A O19 P5B 175.8(16) . . . . ?
O20A P5A O19 P5B 17.1(12) 1_565 . . . ?
O21 P5A O19 V4 -161.5(3) . . . . ?
C41A P5A O19 V4 86.6(6) . . . . ?
O20A P5A O19 V4 -72.0(5) 1_565 . . . ?
O16 V4 O19 P5B 78.7(4) . . . . ?
F2 V4 O19 P5B -177.8(4) . . . . ?
O15 V4 O19 P5B -106.7(4) . . . . ?
O17 V4 O19 P5B -26.4(4) . . . . ?
O16 V4 O19 P5A 106.3(4) . . . . ?
F2 V4 O19 P5A -150.2(4) . . . . ?
O15 V4 O19 P5A -79.1(5) . . . . ?
O17 V4 O19 P5A 1.2(4) . . . . ?
O20B P5B O21 P5A 96.1(13) 1_565 . . . ?
O19 P5B O21 P5A -82.5(12) . . . . ?
C41B P5B O21 P5A 42.9(11) . . . . ?
O20B P5B O21 V2B 19.8(7) 1_565 . . 2_665 ?
O19 P5B O21 V2B -158.8(4) . . . 2_665 ?
C41B P5B O21 V2B -33.4(7) . . . 2_665 ?
O20B P5B O21 V2A 42.4(6) 1_565 . . 2_665 ?
O19 P5B O21 V2A -136.2(3) . . . 2_665 ?
C41B P5B O21 V2A -10.8(6) . . . 2_665 ?
O19 P5A O21 P5B 73.7(12) . . . . ?
C41A P5A O21 P5B -177.7(15) . . . . ?
O20A P5A O21 P5B -13.1(11) 1_565 . . . ?
O19 P5A O21 V2B -160.4(3) . . . 2_665 ?
C41A P5A O21 V2B -51.9(6) . . . 2_665 ?
O20A P5A O21 V2B 112.7(4) 1_565 . . 2_665 ?
O19 P5A O21 V2A -147.0(2) . . . 2_665 ?
C41A P5A O21 V2A -38.4(6) . . . 2_665 ?
O20A P5A O21 V2A 126.2(3) 1_565 . . 2_665 ?
O1 Cu1 N1 C1 11.6(3) . . . . ?
N2 Cu1 N1 C1 -179.4(3) . . . . ?
N3 Cu1 N1 C1 169.8(3) . . . . ?
O2 Cu1 N1 C1 -89.8(3) . . . . ?
O1 Cu1 N1 C5 -171.2(3) . . . . ?
N2 Cu1 N1 C5 -2.2(3) . . . . ?
N3 Cu1 N1 C5 -12.9(5) . . . . ?
O2 Cu1 N1 C5 87.4(3) . . . . ?
O1 Cu1 N2 C6 82.6(7) . . . . ?
N1 Cu1 N2 C6 1.2(3) . . . . ?
N3 Cu1 N2 C6 177.5(3) . . . . ?
O2 Cu1 N2 C6 -89.5(3) . . . . ?
O1 Cu1 N2 C10 -98.6(7) . . . . ?
N1 Cu1 N2 C10 -179.9(3) . . . . ?
N3 Cu1 N2 C10 -3.7(3) . . . . ?
O2 Cu1 N2 C10 89.4(3) . . . . ?
O1 Cu1 N3 C15 -11.3(3) . . . . ?
N2 Cu1 N3 C15 179.9(3) . . . . ?
N1 Cu1 N3 C15 -169.4(3) . . . . ?
O2 Cu1 N3 C15 90.7(3) . . . . ?
O1 Cu1 N3 C11 174.0(2) . . . . ?
N2 Cu1 N3 C11 5.2(2) . . . . ?
N1 Cu1 N3 C11 16.0(5) . . . . ?
O2 Cu1 N3 C11 -84.0(2) . . . . ?
O8 Cu2 N4 C16 -15.4(3) . . . . ?
N5 Cu2 N4 C16 179.1(3) . . . . ?
N6 Cu2 N4 C16 -156.6(3) . . . . ?
O90 Cu2 N4 C16 85.2(3) . . . . ?
O8 Cu2 N4 C20 172.7(2) . . . . ?
N5 Cu2 N4 C20 7.3(2) . . . . ?
N6 Cu2 N4 C20 31.6(4) . . . . ?
O90 Cu2 N4 C20 -86.6(2) . . . . ?
O8 Cu2 N5 C21 -92.5(5) . . . . ?
N4 Cu2 N5 C21 -3.9(2) . . . . ?
N6 Cu2 N5 C21 -174.5(2) . . . . ?
O90 Cu2 N5 C21 94.8(2) . . . . ?
O8 Cu2 N5 C25 85.5(5) . . . . ?
N4 Cu2 N5 C25 174.1(2) . . . . ?
N6 Cu2 N5 C25 3.4(2) . . . . ?
O90 Cu2 N5 C25 -87.3(2) . . . . ?
O8 Cu2 N6 C30 15.2(3) . . . . ?
N5 Cu2 N6 C30 -179.2(3) . . . . ?
N4 Cu2 N6 C30 156.4(3) . . . . ?
O90 Cu2 N6 C30 -83.9(3) . . . . ?
O8 Cu2 N6 C26 -172.2(2) . . . . ?
N5 Cu2 N6 C26 -6.6(2) . . . . ?
N4 Cu2 N6 C26 -31.0(4) . . . . ?
O90 Cu2 N6 C26 88.7(2) . . . . ?
C5 N1 C1 C2 0.3(6) . . . . ?
Cu1 N1 C1 C2 177.4(3) . . . . ?
N1 C1 C2 C3 -0.2(7) . . . . ?
C1 C2 C3 C4 0.2(7) . . . . ?
C2 C3 C4 C5 -0.3(8) . . . . ?
C1 N1 C5 C4 -0.3(6) . . . . ?
Cu1 N1 C5 C4 -177.8(4) . . . . ?
C1 N1 C5 C6 -179.8(3) . . . . ?
Cu1 N1 C5 C6 2.7(4) . . . . ?
C3 C4 C5 N1 0.4(7) . . . . ?
C3 C4 C5 C6 179.7(5) . . . . ?
C10 N2 C6 C7 1.2(6) . . . . ?
Cu1 N2 C6 C7 180.0(3) . . . . ?
C10 N2 C6 C5 -178.9(3) . . . . ?
Cu1 N2 C6 C5 -0.1(5) . . . . ?
N1 C5 C6 N2 -1.8(5) . . . . ?
C4 C5 C6 N2 178.8(4) . . . . ?
N1 C5 C6 C7 178.1(4) . . . . ?
C4 C5 C6 C7 -1.3(8) . . . . ?
N2 C6 C7 C8 -0.8(7) . . . . ?
C5 C6 C7 C8 179.3(4) . . . . ?
C6 C7 C8 C9 -0.6(7) . . . . ?
C6 C7 C8 C8 178.5(5) . . . 2_765 ?
C7 C8 C9 C10 1.6(6) . . . . ?
C8 C8 C9 C10 -177.4(5) 2_765 . . . ?
C6 N2 C10 C9 0.0(5) . . . . ?
Cu1 N2 C10 C9 -178.9(3) . . . . ?
C6 N2 C10 C11 -179.6(3) . . . . ?
Cu1 N2 C10 C11 1.6(4) . . . . ?
C8 C9 C10 N2 -1.4(5) . . . . ?
C8 C9 C10 C11 178.1(4) . . . . ?
C15 N3 C11 C12 -0.5(5) . . . . ?
Cu1 N3 C11 C12 174.6(3) . . . . ?
C15 N3 C11 C10 179.0(3) . . . . ?
Cu1 N3 C11 C10 -5.8(4) . . . . ?
N2 C10 C11 N3 3.0(4) . . . . ?
C9 C10 C11 N3 -176.6(3) . . . . ?
N2 C10 C11 C12 -177.5(3) . . . . ?
C9 C10 C11 C12 3.0(6) . . . . ?
N3 C11 C12 C13 0.7(6) . . . . ?
C10 C11 C12 C13 -178.8(4) . . . . ?
C11 C12 C13 C14 -0.6(7) . . . . ?
C12 C13 C14 C15 0.4(8) . . . . ?
C11 N3 C15 C14 0.3(6) . . . . ?
Cu1 N3 C15 C14 -174.1(3) . . . . ?
C13 C14 C15 N3 -0.3(7) . . . . ?
C20 N4 C16 C17 2.5(5) . . . . ?
Cu2 N4 C16 C17 -169.0(3) . . . . ?
N4 C16 C17 C18 -1.0(6) . . . . ?
C16 C17 C18 C19 -1.4(6) . . . . ?
C17 C18 C19 C20 2.2(6) . . . . ?
C16 N4 C20 C19 -1.6(5) . . . . ?
Cu2 N4 C20 C19 171.1(3) . . . . ?
C16 N4 C20 C21 178.0(3) . . . . ?
Cu2 N4 C20 C21 -9.3(3) . . . . ?
C18 C19 C20 N4 -0.8(6) . . . . ?
C18 C19 C20 C21 179.7(3) . . . . ?
C25 N5 C21 C22 -0.9(5) . . . . ?
Cu2 N5 C21 C22 177.0(2) . . . . ?
C25 N5 C21 C20 -177.9(3) . . . . ?
Cu2 N5 C21 C20 0.0(3) . . . . ?
N4 C20 C21 N5 6.3(4) . . . . ?
C19 C20 C21 N5 -174.1(3) . . . . ?
N4 C20 C21 C22 -170.5(3) . . . . ?
C19 C20 C21 C22 9.0(5) . . . . ?
N5 C21 C22 C23 -1.5(5) . . . . ?
C20 C21 C22 C23 175.1(3) . . . . ?
C21 C22 C23 C24 3.6(4) . . . . ?
C21 C22 C23 C23 -174.5(3) . . . 2_556 ?
C22 C23 C24 C25 -3.4(4) . . . . ?
C23 C23 C24 C25 174.7(3) 2_556 . . . ?
C21 N5 C25 C24 1.1(4) . . . . ?
Cu2 N5 C25 C24 -176.8(2) . . . . ?
C21 N5 C25 C26 178.0(3) . . . . ?
Cu2 N5 C25 C26 0.1(3) . . . . ?
C23 C24 C25 N5 1.1(4) . . . . ?
C23 C24 C25 C26 -175.3(3) . . . . ?
C30 N6 C26 C27 0.7(5) . . . . ?
Cu2 N6 C26 C27 -172.4(3) . . . . ?
C30 N6 C26 C25 -178.4(3) . . . . ?
Cu2 N6 C26 C25 8.4(3) . . . . ?
N5 C25 C26 N6 -5.7(4) . . . . ?
C24 C25 C26 N6 171.0(3) . . . . ?
N5 C25 C26 C27 175.2(3) . . . . ?
C24 C25 C26 C27 -8.1(5) . . . . ?
N6 C26 C27 C28 -0.8(5) . . . . ?
C25 C26 C27 C28 178.2(3) . . . . ?
C26 C27 C28 C29 0.5(6) . . . . ?
C27 C28 C29 C30 -0.2(6) . . . . ?
C26 N6 C30 C29 -0.3(5) . . . . ?
Cu2 N6 C30 C29 172.0(3) . . . . ?
C28 C29 C30 N6 0.0(6) . . . . ?
O5 P1 C31 C32 58.7(3) . . . . ?
O1 P1 C31 C32 179.9(2) . . . . ?
O3 P1 C31 C32 -61.6(3) . . . . ?
P1 C31 C32 C33 -80.6(3) . . . . ?
C31 C32 C33 C34 -178.2(3) . . . . ?
C32 C33 C34 C40 -178.5(3) . . . 1_445 ?
O7 P2 C35 C36 -68.5(3) . . . . ?
O8 P2 C35 C36 165.2(2) . . . . ?
O9 P2 C35 C36 48.2(3) . . . . ?
P2 C35 C36 C37 -176.4(3) . . . . ?
C35 C36 C37 C38 175.4(3) . . . . ?
C36 C37 C38 C39 175.3(3) . . . . ?
C37 C38 C39 P3 175.2(3) . . . . ?
O10 P3 C39 C38 -64.5(3) . . . . ?
O12 P3 C39 C38 172.7(3) . . . . ?
O11 P3 C39 C38 54.4(3) . . . . ?
O14 P4 C40 C34 -60.0(3) . . . 1_665 ?
O17 P4 C40 C34 174.0(2) . . . 1_665 ?
O18 P4 C40 C34 55.6(3) . . . 1_665 ?
C41B C42B C43 C43 157.0(10) . . . 2_775 ?
C41B C42B C43 C42A -169.9(10) . . . 2_775 ?
